data_7106321
loop_
_publ_author_name
'Koji Tsukamoto'
'Yuka Shinohara'
'Shogo Iwasaki'
'Hatsuo Maeda'

_publ_section_title
;
 A coumarin-based fluorescent probe for Hg2+ and Ag+ with an
 N'-acetylthioureido group as a fluorescence switch
;
_journal_name_full Chem.Commun.
_journal_page_first 5073
_journal_paper_doi 10.1039/c1cc10933b
_journal_volume 47
_journal_year 2011
_chemical_formula_moiety 'C12 H10 N2 O5, C3 H7 N O'
_chemical_formula_sum 'C15 H17 N3 O6'
_chemical_formula_weight 335.32
_chemical_name_systematic
;
?
;
_space_group_IT_number 14
_symmetry_cell_setting monoclinic
_symmetry_space_group_name_Hall '-P 2yn'
_symmetry_space_group_name_H-M 'P 1 21/n 1'
_atom_sites_solution_hydrogens geom
_atom_sites_solution_primary direct
_atom_sites_solution_secondary difmap
_audit_creation_method SHELXL-97
_cell_angle_alpha 90.00
_cell_angle_beta 101.902(6)
_cell_angle_gamma 90.00
_cell_formula_units_Z 4
_cell_length_a 6.2937(7)
_cell_length_b 18.5171(21)
_cell_length_c 13.7626(16)
_cell_measurement_reflns_used 7752
_cell_measurement_temperature 300(2)
_cell_measurement_theta_max 136.93
_cell_measurement_theta_min 6.56
_cell_volume 1569.4(3)
_computing_cell_refinement PROCESS-AUTO
_computing_data_collection 'PROCESS-AUTO (Rigaku, 2003)'
_computing_data_reduction 'CrystalStructure (Rigaku/MSC, 2004)'
_computing_molecular_graphics 'ORTEPIII (Johnson et al., 1996)'
_computing_publication_material SHELXL-97
_computing_structure_refinement 'SHELXL-97 (Sheldrick, 1997)'
_computing_structure_solution 'SIR97 (Altomare et al., 1999)'
_diffrn_ambient_temperature 300(2)
_diffrn_measured_fraction_theta_full 0.999
_diffrn_measured_fraction_theta_max 0.999
_diffrn_measurement_device_type 'Rigaku R-AXIS RAPID'
_diffrn_measurement_method \w
_diffrn_radiation_monochromator graphite
_diffrn_radiation_source 'fine-focus sealed tube'
_diffrn_radiation_type CuK\a
_diffrn_radiation_wavelength 1.54178
_diffrn_reflns_av_R_equivalents 0.0549
_diffrn_reflns_av_sigmaI/netI 0.0408
_diffrn_reflns_limit_h_max 7
_diffrn_reflns_limit_h_min -7
_diffrn_reflns_limit_k_max 22
_diffrn_reflns_limit_k_min -22
_diffrn_reflns_limit_l_max 16
_diffrn_reflns_limit_l_min -16
_diffrn_reflns_number 17529
_diffrn_reflns_theta_full 68.24
_diffrn_reflns_theta_max 68.24
_diffrn_reflns_theta_min 4.06
_exptl_absorpt_coefficient_mu 0.944
_exptl_absorpt_correction_T_max 0.923
_exptl_absorpt_correction_T_min 0.685
_exptl_absorpt_correction_type numerical
_exptl_absorpt_process_details '(NUMABS; Higashi, 1998)'
_exptl_crystal_colour colorless
_exptl_crystal_density_diffrn 1.419
_exptl_crystal_density_method 'not measured'
_exptl_crystal_description platelet
_exptl_crystal_F_000 704
_exptl_crystal_size_max 0.60
_exptl_crystal_size_mid 0.45
_exptl_crystal_size_min 0.10
_refine_diff_density_max 0.177
_refine_diff_density_min -0.200
_refine_diff_density_rms 0.056
_refine_ls_extinction_method none
_refine_ls_goodness_of_fit_ref 1.093
_refine_ls_hydrogen_treatment mixed
_refine_ls_matrix_type full
_refine_ls_number_parameters 274
_refine_ls_number_reflns 2875
_refine_ls_number_restraints 72
_refine_ls_restrained_S_all 1.080
_refine_ls_R_factor_all 0.0645
_refine_ls_R_factor_gt 0.0444
_refine_ls_shift/su_max 0.000
_refine_ls_shift/su_mean 0.000
_refine_ls_structure_factor_coef Fsqd
_refine_ls_weighting_details 'calc w=1/[\s^2^(Fo^2^)+(0.0730P)^2^+0.0465P] where P=(Fo^2^+2Fc^2^)/3'
_refine_ls_weighting_scheme calc
_refine_ls_wR_factor_gt 0.1203
_refine_ls_wR_factor_ref 0.1379
_reflns_number_gt 1920
_reflns_number_total 2875
_reflns_threshold_expression >2sigma(I)
_cod_data_source_file c1cc10933b.txt
_cod_data_source_block urea7
_cod_original_sg_symbol_H-M 'P 21/n'
_cod_database_code 7106321

loop_
_symmetry_equiv_pos_as_xyz
'x, y, z'
'-x+1/2, y+1/2, -z+1/2'
'-x, -y, -z'
'x-1/2, -y-1/2, z-1/2'

loop_
_atom_site_label
_atom_site_type_symbol
_atom_site_fract_x
_atom_site_fract_y
_atom_site_fract_z
_atom_site_U_iso_or_equiv
_atom_site_adp_type
_atom_site_occupancy
_atom_site_symmetry_multiplicity
_atom_site_calc_flag
_atom_site_refinement_flags
_atom_site_disorder_assembly
_atom_site_disorder_group
O1 O 0.86698(19) 0.22634(6) 0.72418(10) 0.0596(4) Uani 1 1 d . . .
O2 O 0.7206(2) 0.32399(7) 0.77451(11) 0.0695(4) Uani 1 1 d . . .
O3 O 1.2049(2) 0.02806(7) 0.60813(12) 0.0821(5) Uani 1 1 d . . .
H3O H 1.1989 -0.0161 0.6047 0.123 Uiso 1 1 calc R . .
O4 O 0.2724(2) 0.16069(7) 0.92649(11) 0.0737(4) Uani 1 1 d . . .
O5 O 0.2890(2) 0.38128(7) 0.89472(11) 0.0752(5) Uani 1 1 d . . .
N1 N 0.4334(2) 0.25201(9) 0.85651(12) 0.0600(4) Uani 1 1 d . . .
H1N H 0.443(3) 0.3017(11) 0.8592(15) 0.072 Uiso 1 1 d . . .
N2 N 0.1722(3) 0.27621(8) 0.94993(12) 0.0583(4) Uani 1 1 d . . .
H2N H 0.077(3) 0.2589(11) 0.9856(15) 0.070 Uiso 1 1 d . . .
C1 C 0.7203(3) 0.25888(10) 0.77027(14) 0.0545(5) Uani 1 1 d . . .
C2 C 0.5745(3) 0.21196(10) 0.81148(14) 0.0538(5) Uani 1 1 d . . .
C3 C 0.5842(3) 0.14007(10) 0.80231(14) 0.0575(5) Uani 1 1 d . . .
H3 H 0.4888 0.1109 0.8281 0.069 Uiso 1 1 calc R . .
C4 C 0.7391(3) 0.10786(9) 0.75343(14) 0.0522(4) Uani 1 1 d . . .
C5 C 0.7609(3) 0.03361(9) 0.73993(15) 0.0613(5) Uani 1 1 d . . .
H5 H 0.6690 0.0021 0.7640 0.074 Uiso 1 1 calc R . .
C6 C 0.9133(3) 0.00589(10) 0.69237(15) 0.0615(5) Uani 1 1 d . . .
H6 H 0.9247 -0.0438 0.6848 0.074 Uiso 1 1 calc R . .
C7 C 1.0514(3) 0.05250(10) 0.65526(15) 0.0588(5) Uani 1 1 d . . .
C8 C 1.0335(3) 0.12642(10) 0.66609(15) 0.0591(5) Uani 1 1 d . . .
H8 H 1.1238 0.1579 0.6408 0.071 Uiso 1 1 calc R . .
C9 C 0.8798(3) 0.15234(9) 0.71484(14) 0.0522(4) Uani 1 1 d . . .
C10 C 0.2965(3) 0.22477(10) 0.91085(14) 0.0557(5) Uani 1 1 d . . .
C11 C 0.1687(3) 0.34914(10) 0.94033(14) 0.0589(5) Uani 1 1 d . . .
C12 C 0.0090(3) 0.38812(10) 0.98707(17) 0.0672(6) Uani 1 1 d . . .
H12A H 0.0767 0.4299 1.0215 0.101 Uiso 1 1 calc R . .
H12B H -0.0406 0.3567 1.0333 0.101 Uiso 1 1 calc R . .
H12C H -0.1124 0.4029 0.9366 0.101 Uiso 1 1 calc R . .
N3A N 0.246(2) 0.3780(3) 0.5925(13) 0.063(2) Uani 0.720(5) 1 d PDU A 1
O6A O 0.3674(15) 0.2656(3) 0.5692(9) 0.0801(13) Uani 0.720(5) 1 d PDU A 1
C13A C 0.2441(5) 0.30822(16) 0.5992(2) 0.0675(9) Uani 0.720(5) 1 d PDU A 1
H13A H 0.1393 0.2881 0.6297 0.081 Uiso 0.720(5) 1 calc PR A 1
C14A C 0.0930(6) 0.4227(2) 0.6318(3) 0.0871(12) Uani 0.720(5) 1 d PDU A 1
H14A H -0.0015 0.4470 0.5782 0.131 Uiso 0.720(5) 1 calc PR A 1
H14B H 0.1714 0.4577 0.6768 0.131 Uiso 0.720(5) 1 calc PR A 1
H14C H 0.0084 0.3928 0.6665 0.131 Uiso 0.720(5) 1 calc PR A 1
C15A C 0.4083(6) 0.41391(19) 0.5479(3) 0.0834(11) Uani 0.720(5) 1 d PDU A 1
H15A H 0.4751 0.4521 0.5908 0.125 Uiso 0.720(5) 1 calc PR A 1
H15B H 0.3400 0.4337 0.4847 0.125 Uiso 0.720(5) 1 calc PR A 1
H15C H 0.5170 0.3796 0.5389 0.125 Uiso 0.720(5) 1 calc PR A 1
N3B N 0.264(7) 0.3892(8) 0.594(3) 0.074(5) Uani 0.280(5) 1 d PDU A 2
O6B O 0.386(5) 0.2804(9) 0.559(3) 0.118(8) Uani 0.280(5) 1 d PDU A 2
C13B C 0.3763(14) 0.3469(6) 0.5495(7) 0.087(3) Uani 0.280(5) 1 d PDU A 2
H13B H 0.4561 0.3679 0.5071 0.104 Uiso 0.280(5) 1 calc PR A 2
C14B C 0.1090(16) 0.3597(8) 0.6477(8) 0.106(4) Uani 0.280(5) 1 d PDU A 2
H14D H 0.1201 0.3080 0.6491 0.159 Uiso 0.280(5) 1 calc PR A 2
H14E H -0.0352 0.3735 0.6152 0.159 Uiso 0.280(5) 1 calc PR A 2
H14F H 0.1392 0.3780 0.7144 0.159 Uiso 0.280(5) 1 calc PR A 2
C15B C 0.234(2) 0.4641(6) 0.5652(10) 0.144(5) Uani 0.280(5) 1 d PDU A 2
H15D H 0.3505 0.4791 0.5342 0.216 Uiso 0.280(5) 1 calc PR A 2
H15E H 0.2347 0.4933 0.6229 0.216 Uiso 0.280(5) 1 calc PR A 2
H15F H 0.0982 0.4698 0.5192 0.216 Uiso 0.280(5) 1 calc PR A 2

loop_
_atom_site_aniso_label
_atom_site_aniso_U_11
_atom_site_aniso_U_22
_atom_site_aniso_U_33
_atom_site_aniso_U_23
_atom_site_aniso_U_13
_atom_site_aniso_U_12
O1 0.0579(7) 0.0453(7) 0.0839(9) -0.0045(6) 0.0339(7) -0.0046(5)
O2 0.0734(9) 0.0477(7) 0.0960(10) -0.0081(7) 0.0373(8) -0.0052(6)
O3 0.0785(9) 0.0570(8) 0.1299(14) -0.0064(7) 0.0658(9) 0.0006(6)
O4 0.0861(10) 0.0573(9) 0.0907(11) 0.0039(7) 0.0483(8) 0.0053(7)
O5 0.0863(10) 0.0544(8) 0.1005(11) 0.0005(7) 0.0552(9) -0.0033(7)
N1 0.0624(9) 0.0506(9) 0.0760(11) -0.0019(8) 0.0349(8) 0.0023(7)
N2 0.0641(10) 0.0515(9) 0.0682(11) 0.0000(7) 0.0343(8) 0.0020(7)
C1 0.0514(10) 0.0492(10) 0.0676(12) -0.0045(9) 0.0230(9) -0.0009(8)
C2 0.0502(10) 0.0543(10) 0.0615(11) 0.0004(8) 0.0223(8) 0.0009(8)
C3 0.0577(11) 0.0521(10) 0.0701(12) 0.0017(9) 0.0304(9) -0.0023(8)
C4 0.0502(10) 0.0492(9) 0.0619(11) 0.0007(8) 0.0226(9) -0.0005(7)
C5 0.0628(11) 0.0478(10) 0.0811(14) 0.0035(9) 0.0333(10) -0.0041(8)
C6 0.0625(11) 0.0482(10) 0.0810(14) -0.0013(9) 0.0312(10) 0.0004(8)
C7 0.0536(10) 0.0525(10) 0.0773(13) -0.0021(9) 0.0298(10) 0.0009(8)
C8 0.0535(10) 0.0522(10) 0.0789(13) -0.0025(9) 0.0304(10) -0.0050(8)
C9 0.0506(10) 0.0438(9) 0.0655(12) -0.0039(8) 0.0195(9) -0.0023(7)
C10 0.0584(11) 0.0523(10) 0.0621(12) 0.0006(9) 0.0255(9) 0.0026(8)
C11 0.0637(11) 0.0550(10) 0.0630(12) -0.0039(9) 0.0245(10) -0.0011(9)
C12 0.0695(12) 0.0595(11) 0.0799(14) -0.0069(10) 0.0322(11) 0.0076(9)
N3A 0.063(4) 0.056(2) 0.079(4) -0.002(3) 0.033(4) 0.003(2)
O6A 0.088(2) 0.067(2) 0.097(3) -0.003(2) 0.045(2) 0.0112(18)
C13A 0.0665(18) 0.0637(18) 0.083(2) -0.0006(14) 0.0400(16) -0.0014(13)
C14A 0.085(2) 0.072(2) 0.115(3) -0.011(2) 0.045(2) 0.0110(18)
C15A 0.095(2) 0.073(2) 0.094(3) -0.0064(17) 0.047(2) -0.0193(18)
N3B 0.070(9) 0.074(7) 0.080(11) -0.013(8) 0.019(6) -0.011(7)
O6B 0.151(15) 0.091(7) 0.128(12) 0.004(9) 0.064(9) 0.029(9)
C13B 0.082(6) 0.092(6) 0.096(7) 0.006(5) 0.042(5) -0.008(5)
C14B 0.088(6) 0.153(10) 0.089(7) -0.008(7) 0.045(5) -0.004(7)
C15B 0.201(15) 0.084(6) 0.144(11) 0.005(6) 0.027(10) 0.013(7)

loop_
_atom_type_symbol
_atom_type_description
_atom_type_scat_dispersion_real
_atom_type_scat_dispersion_imag
_atom_type_scat_source
C C 0.0181 0.0091 'International Tables Vol C Tables 4.2.6.8 and 6.1.1.4'
H H 0.0000 0.0000 'International Tables Vol C Tables 4.2.6.8 and 6.1.1.4'
N N 0.0311 0.0180 'International Tables Vol C Tables 4.2.6.8 and 6.1.1.4'
O O 0.0492 0.0322 'International Tables Vol C Tables 4.2.6.8 and 6.1.1.4'

loop_
_geom_angle_atom_site_label_1
_geom_angle_atom_site_label_2
_geom_angle_atom_site_label_3
_geom_angle
_geom_angle_site_symmetry_1
_geom_angle_site_symmetry_3
_geom_angle_publ_flag
C1 O1 C9 122.71(13) . . ?
C7 O3 H3O 109.5 . . ?
C10 N1 C2 125.78(17) . . ?
C10 N1 H1N 113.4(13) . . ?
C2 N1 H1N 120.2(13) . . ?
C11 N2 C10 129.45(16) . . ?
C11 N2 H2N 113.9(13) . . ?
C10 N2 H2N 116.6(13) . . ?
O2 C1 O1 118.00(16) . . ?
O2 C1 C2 124.77(16) . . ?
O1 C1 C2 117.23(15) . . ?
C3 C2 N1 127.93(17) . . ?
C3 C2 C1 120.68(16) . . ?
N1 C2 C1 111.38(16) . . ?
C2 C3 C4 120.61(16) . . ?
C2 C3 H3 119.7 . . ?
C4 C3 H3 119.7 . . ?
C9 C4 C5 116.32(16) . . ?
C9 C4 C3 118.92(16) . . ?
C5 C4 C3 124.75(16) . . ?
C6 C5 C4 122.04(16) . . ?
C6 C5 H5 119.0 . . ?
C4 C5 H5 119.0 . . ?
C5 C6 C7 119.65(17) . . ?
C5 C6 H6 120.2 . . ?
C7 C6 H6 120.2 . . ?
O3 C7 C8 117.79(16) . . ?
O3 C7 C6 122.09(17) . . ?
C8 C7 C6 120.12(16) . . ?
C9 C8 C7 118.68(16) . . ?
C9 C8 H8 120.7 . . ?
C7 C8 H8 120.7 . . ?
C8 C9 O1 116.97(15) . . ?
C8 C9 C4 123.18(16) . . ?
O1 C9 C4 119.84(14) . . ?
O4 C10 N1 125.28(17) . . ?
O4 C10 N2 119.42(16) . . ?
N1 C10 N2 115.30(16) . . ?
O5 C11 N2 122.09(16) . . ?
O5 C11 C12 121.82(18) . . ?
N2 C11 C12 116.09(17) . . ?
C11 C12 H12A 109.5 . . ?
C11 C12 H12B 109.5 . . ?
H12A C12 H12B 109.5 . . ?
C11 C12 H12C 109.5 . . ?
H12A C12 H12C 109.5 . . ?
H12B C12 H12C 109.5 . . ?
C13A N3A C14A 121.8(5) . . ?
C13A N3A C15A 120.0(4) . . ?
C14A N3A C15A 118.2(5) . . ?
O6A C13A N3A 126.9(6) . . ?
O6A C13A H13A 116.6 . . ?
N3A C13A H13A 116.6 . . ?
C13B N3B C15B 120.2(16) . . ?
C13B N3B C14B 120.4(14) . . ?
C15B N3B C14B 116.2(16) . . ?
O6B C13B N3B 124.8(18) . . ?
O6B C13B H13B 117.6 . . ?
N3B C13B H13B 117.6 . . ?
N3B C14B H14D 109.5 . . ?
N3B C14B H14E 109.5 . . ?
H14D C14B H14E 109.5 . . ?
N3B C14B H14F 109.5 . . ?
H14D C14B H14F 109.5 . . ?
H14E C14B H14F 109.5 . . ?
N3B C15B H15D 109.5 . . ?
N3B C15B H15E 109.5 . . ?
H15D C15B H15E 109.5 . . ?
N3B C15B H15F 109.5 . . ?
H15D C15B H15F 109.5 . . ?
H15E C15B H15F 109.5 . . ?

loop_
_geom_bond_atom_site_label_1
_geom_bond_atom_site_label_2
_geom_bond_distance
_geom_bond_site_symmetry_2
_geom_bond_publ_flag
O1 C1 1.363(2) . ?
O1 C9 1.3801(19) . ?
O2 C1 1.207(2) . ?
O3 C7 1.348(2) . ?
O3 H3O 0.8200 . ?
O4 C10 1.221(2) . ?
O5 C11 1.232(2) . ?
N1 C10 1.350(2) . ?
N1 C2 1.397(2) . ?
N1 H1N 0.92(2) . ?
N2 C11 1.357(2) . ?
N2 C10 1.408(2) . ?
N2 H2N 0.91(2) . ?
C1 C2 1.460(2) . ?
C2 C3 1.340(2) . ?
C3 C4 1.425(2) . ?
C3 H3 0.9300 . ?
C4 C9 1.393(2) . ?
C4 C5 1.398(2) . ?
C5 C6 1.368(2) . ?
C5 H5 0.9300 . ?
C6 C7 1.394(3) . ?
C6 H6 0.9300 . ?
C7 C8 1.384(2) . ?
C8 C9 1.372(2) . ?
C8 H8 0.9300 . ?
C11 C12 1.487(2) . ?
C12 H12A 0.9600 . ?
C12 H12B 0.9600 . ?
C12 H12C 0.9600 . ?
N3A C13A 1.295(6) . ?
N3A C14A 1.454(5) . ?
N3A C15A 1.458(7) . ?
O6A C13A 1.236(8) . ?
C13A H13A 0.9300 . ?
C14A H14A 0.9600 . ?
C14A H14B 0.9600 . ?
C14A H14C 0.9600 . ?
C15A H15A 0.9600 . ?
C15A H15B 0.9600 . ?
C15A H15C 0.9600 . ?
N3B C13B 1.293(14) . ?
N3B C15B 1.444(16) . ?
N3B C14B 1.445(15) . ?
O6B C13B 1.238(16) . ?
C13B H13B 0.9300 . ?
C14B H14D 0.9600 . ?
C14B H14E 0.9600 . ?
C14B H14F 0.9600 . ?
C15B H15D 0.9600 . ?
C15B H15E 0.9600 . ?
C15B H15F 0.9600 . ?
